data_1565678
loop_
_publ_author_name
'Banerjee, Saikat'
'Ghorai, Pravat'
'Sarkar, Papiya'
'Panja, Anangamohan'
'Saha, Amrita'

_publ_section_title
;
 A rare flattened tetrahedral Mn(II) salen type complex: Synthesis,
 crystal structure, biomimetic catalysis and DFT study
;
_journal_name_full 'Inorganica Chimica Acta'
_journal_page_first 119176
_journal_paper_doi 10.1016/j.ica.2019.119176
_journal_volume 499
_journal_year 2020
_chemical_formula_sum 'C19 H20 Mn N2 O4'
_chemical_formula_weight 395.31
_space_group_crystal_system orthorhombic
_space_group_IT_number 60
_space_group_name_Hall '-P 2n 2ab'
_space_group_name_H-M_alt 'P b c n'
_atom_sites_solution_hydrogens geom
_cell_angle_alpha 90
_cell_angle_beta 90
_cell_angle_gamma 90
_cell_formula_units_Z 4
_cell_length_a 24.7944(10)
_cell_length_b 8.0362(3)
_cell_length_c 8.6956(4)
_cell_measurement_reflns_used 460
_cell_measurement_temperature 273(2)
_cell_measurement_theta_max 27.16
_cell_measurement_theta_min 0.998
_cell_volume 1732.62(12)
_computing_structure_refinement 'SHELXL-2017/1 (Sheldrick, 2017)'
_diffrn_ambient_temperature 273(2)
_diffrn_measured_fraction_theta_full 1.000
_diffrn_measured_fraction_theta_max 0.998
_diffrn_measurement_device_type CCD
_diffrn_measurement_method 'omega and phi scans'
_diffrn_radiation_type MoK\a
_diffrn_radiation_wavelength 0.71073
_diffrn_reflns_av_R_equivalents 0.0362
_diffrn_reflns_av_unetI/netI 0.0178
_diffrn_reflns_Laue_measured_fraction_full 1.000
_diffrn_reflns_Laue_measured_fraction_max 0.998
_diffrn_reflns_limit_h_max 31
_diffrn_reflns_limit_h_min -31
_diffrn_reflns_limit_k_max 10
_diffrn_reflns_limit_k_min -10
_diffrn_reflns_limit_l_max 11
_diffrn_reflns_limit_l_min -11
_diffrn_reflns_number 25178
_diffrn_reflns_point_group_measured_fraction_full 1.000
_diffrn_reflns_point_group_measured_fraction_max 0.998
_diffrn_reflns_theta_full 25.242
_diffrn_reflns_theta_max 27.160
_diffrn_reflns_theta_min 1.643
_diffrn_source 'sealed tube'
_exptl_absorpt_coefficient_mu 0.790
_exptl_absorpt_correction_T_max 0.954
_exptl_absorpt_correction_T_min 0.910
_exptl_absorpt_correction_type multi-scan
_exptl_absorpt_process_details SADBAS
_exptl_crystal_colour Green
_exptl_crystal_density_diffrn 1.515
_exptl_crystal_description Needle
_exptl_crystal_F_000 820
_exptl_crystal_size_max 0.2
_exptl_crystal_size_mid 0.1
_exptl_crystal_size_min 0.06
_refine_diff_density_max 0.598
_refine_diff_density_min -0.430
_refine_diff_density_rms 0.091
_refine_ls_extinction_coef .
_refine_ls_extinction_method none
_refine_ls_goodness_of_fit_ref 1.061
_refine_ls_hydrogen_treatment constr
_refine_ls_matrix_type full
_refine_ls_number_parameters 120
_refine_ls_number_reflns 1926
_refine_ls_number_restraints 0
_refine_ls_restrained_S_all 1.061
_refine_ls_R_factor_all 0.0585
_refine_ls_R_factor_gt 0.0477
_refine_ls_shift/su_max 0.000
_refine_ls_shift/su_mean 0.000
_refine_ls_structure_factor_coef Fsqd
_refine_ls_weighting_details 'w=1/[\s^2^(Fo^2^)+(0.0988P)^2^+1.1070P] where P=(Fo^2^+2Fc^2^)/3'
_refine_ls_weighting_scheme calc
_refine_ls_wR_factor_gt 0.1495
_refine_ls_wR_factor_ref 0.1598
_reflns_Friedel_coverage 0.000
_reflns_Friedel_fraction_full .
_reflns_Friedel_fraction_max .
_reflns_number_gt 1520
_reflns_number_total 1926
_reflns_threshold_expression 'I > 2\s(I)'
_cod_data_source_file ICA-2020-499-119176.cif
_cod_data_source_block 1
_cod_database_code 1565678
_shelx_space_group_comment
;
The symmetry employed for this shelxl refinement is uniquely defined
by the following loop, which should always be used as a source of
symmetry information in preference to the above space-group names.
They are only intended as comments.
;
_shelx_estimated_absorpt_t_min 0.893
_shelx_estimated_absorpt_t_max 0.927
_publcif_info_exptl_table_max_cols 4
_publcif_info_exptl_table_use_headnotes n
_publcif_funding_html
;
;

loop_
_space_group_symop_operation_xyz
'x, y, z'
'x+1/2, -y+1/2, -z'
'-x, y, -z+1/2'
'-x+1/2, -y+1/2, z+1/2'
'-x, -y, -z'
'-x-1/2, y-1/2, z'
'x, -y, z-1/2'
'x-1/2, y-1/2, -z-1/2'

loop_
_atom_site_label
_atom_site_type_symbol
_atom_site_fract_x
_atom_site_fract_y
_atom_site_fract_z
_atom_site_U_iso_or_equiv
_atom_site_adp_type
_atom_site_occupancy
_atom_site_site_symmetry_order
_atom_site_calc_flag
_atom_site_refinement_flags_posn
_atom_site_refinement_flags_adp
_atom_site_refinement_flags_occupancy
_atom_site_disorder_assembly
_atom_site_disorder_group
Mn Mn 0.000000 0.02670(7) 0.750000 0.0318(2) Uani 1 2 d S T P . .
O1 O 0.12493(12) 0.4244(4) 0.7113(4) 0.0728(8) Uani 1 1 d . . . . .
O2 O 0.05582(10) 0.1889(3) 0.7656(2) 0.0526(6) Uani 1 1 d . . . . .
C4 C 0.21010(13) 0.1380(5) 0.9362(5) 0.0655(10) Uani 1 1 d . . . . .
H4 H 0.244775 0.130530 0.976393 0.079 Uiso 1 1 calc R U . . .
C3 C 0.19482(13) 0.2766(4) 0.8501(4) 0.0595(8) Uani 1 1 d . . . . .
H3 H 0.219886 0.359719 0.829399 0.071 Uiso 1 1 calc R U . . .
C9 C 0.01017(14) -0.2962(4) 0.8944(5) 0.0603(9) Uani 1 1 d . . . . .
H9A H -0.024134 -0.270133 0.942368 0.072 Uiso 1 1 calc R U . . .
H9B H 0.030771 -0.363291 0.966206 0.072 Uiso 1 1 calc R U . . .
C10 C 0.000000 -0.3965(7) 0.750000 0.0602(13) Uani 1 2 d S T P . .
H10A H 0.030922 -0.467956 0.732303 0.072 Uiso 0.5 1 calc R U P . .
H10B H -0.030920 -0.467962 0.767696 0.072 Uiso 0.5 1 calc R U P . .
C8 C 0.08680(12) -0.1209(4) 0.9220(3) 0.0490(7) Uani 1 1 d . . . . .
H8 H 0.099977 -0.206640 0.983257 0.059 Uiso 1 1 calc R U . . .
C2 C 0.14339(13) 0.2912(4) 0.7958(4) 0.0514(7) Uani 1 1 d . . . . .
N1 N 0.03958(10) -0.1401(3) 0.8646(3) 0.0489(6) Uani 1 1 d . . . . .
C1 C 0.15788(18) 0.5673(5) 0.7067(6) 0.0731(10) Uani 1 1 d . . . . .
H1A H 0.162926 0.609002 0.809092 0.110 Uiso 1 1 calc R U . . .
H1B H 0.140905 0.651068 0.644629 0.110 Uiso 1 1 calc R U . . .
H1C H 0.192256 0.539020 0.663061 0.110 Uiso 1 1 calc R U . . .
C5 C 0.17349(15) 0.0129(4) 0.9612(5) 0.0603(9) Uani 1 1 d . . . . .
H5 H 0.183583 -0.078952 1.019484 0.072 Uiso 1 1 calc R U . . .
C7 C 0.10417(11) 0.1647(4) 0.8191(3) 0.0453(7) Uani 1 1 d . . . . .
C6 C 0.12115(12) 0.0209(4) 0.9005(4) 0.0482(7) Uani 1 1 d . . . . .

loop_
_atom_site_aniso_label
_atom_site_aniso_U_11
_atom_site_aniso_U_22
_atom_site_aniso_U_33
_atom_site_aniso_U_23
_atom_site_aniso_U_13
_atom_site_aniso_U_12
Mn 0.0337(3) 0.0277(4) 0.0342(3) 0.000 -0.00232(19) 0.000
O1 0.0774(18) 0.0585(15) 0.0825(17) 0.0161(14) -0.0238(14) -0.0189(14)
O2 0.0516(13) 0.0482(13) 0.0582(14) 0.0060(9) -0.0093(9) -0.0011(10)
C4 0.0464(17) 0.070(2) 0.080(3) -0.0093(19) -0.0083(16) 0.0076(16)
C3 0.0506(17) 0.063(2) 0.065(2) -0.0104(16) 0.0009(15) -0.0042(15)
C9 0.071(2) 0.0525(19) 0.057(2) 0.0096(16) 0.0070(16) -0.0079(15)
C10 0.064(3) 0.042(3) 0.074(4) 0.000 -0.002(2) 0.000
C8 0.0577(17) 0.0477(16) 0.0418(16) 0.0029(12) 0.0020(13) 0.0094(13)
C2 0.0546(18) 0.0481(18) 0.0514(17) -0.0033(14) -0.0014(14) -0.0003(14)
N1 0.0563(14) 0.0452(13) 0.0452(14) 0.0038(11) 0.0029(11) -0.0011(11)
C1 0.074(2) 0.056(2) 0.088(3) 0.008(2) 0.009(2) -0.0130(19)
C5 0.057(2) 0.0574(19) 0.066(2) 0.0017(16) -0.0071(17) 0.0125(15)
C7 0.0454(15) 0.0504(16) 0.0401(15) -0.0049(13) 0.0015(12) 0.0026(12)
C6 0.0502(16) 0.0510(17) 0.0434(15) -0.0011(13) 0.0008(13) 0.0067(13)

loop_
_atom_type_symbol
_atom_type_description
_atom_type_scat_dispersion_real
_atom_type_scat_dispersion_imag
_atom_type_scat_source
C C 0.0033 0.0016 'International Tables Vol C Tables 4.2.6.8 and 6.1.1.4'
H H 0.0000 0.0000 'International Tables Vol C Tables 4.2.6.8 and 6.1.1.4'
N N 0.0061 0.0033 'International Tables Vol C Tables 4.2.6.8 and 6.1.1.4'
O O 0.0106 0.0060 'International Tables Vol C Tables 4.2.6.8 and 6.1.1.4'
Mn Mn 0.3368 0.7283 'International Tables Vol C Tables 4.2.6.8 and 6.1.1.4'

loop_
_geom_angle_atom_site_label_1
_geom_angle_atom_site_label_2
_geom_angle_atom_site_label_3
_geom_angle
_geom_angle_site_symmetry_1
_geom_angle_site_symmetry_3
O2 Mn O2 93.70(15) . 3_556
O2 Mn N1 151.36(10) . 3_556
O2 Mn N1 93.95(10) 3_556 3_556
O2 Mn N1 93.95(10) . .
O2 Mn N1 151.36(10) 3_556 .
N1 Mn N1 92.42(15) 3_556 .
C2 O1 C1 117.1(3) . .
C7 O2 Mn 126.3(2) . .
C5 C4 C3 119.4(3) . .
C5 C4 H4 120.3 . .
C3 C4 H4 120.3 . .
C2 C3 C4 120.6(3) . .
C2 C3 H3 119.7 . .
C4 C3 H3 119.7 . .
N1 C9 C10 112.9(3) . .
N1 C9 H9A 109.0 . .
C10 C9 H9A 109.0 . .
N1 C9 H9B 109.0 . .
C10 C9 H9B 109.0 . .
H9A C9 H9B 107.8 . .
C9 C10 C9 115.6(4) 3_556 .
C9 C10 H10A 108.4 3_556 .
C9 C10 H10A 108.4 . .
C9 C10 H10B 108.4 3_556 .
C9 C10 H10B 108.4 . .
H10A C10 H10B 107.4 . .
N1 C8 C6 125.9(3) . .
N1 C8 H8 117.0 . .
C6 C8 H8 117.0 . .
C3 C2 O1 124.2(3) . .
C3 C2 C7 121.9(3) . .
O1 C2 C7 113.9(3) . .
C8 N1 C9 119.1(3) . .
C8 N1 Mn 125.4(2) . .
C9 N1 Mn 115.4(2) . .
O1 C1 H1A 109.5 . .
O1 C1 H1B 109.5 . .
H1A C1 H1B 109.5 . .
O1 C1 H1C 109.5 . .
H1A C1 H1C 109.5 . .
H1B C1 H1C 109.5 . .
C4 C5 C6 121.3(3) . .
C4 C5 H5 119.4 . .
C6 C5 H5 119.4 . .
O2 C7 C6 125.0(3) . .
O2 C7 C2 118.2(3) . .
C6 C7 C2 116.8(3) . .
C5 C6 C7 119.9(3) . .
C5 C6 C8 117.7(3) . .
C7 C6 C8 122.4(3) . .

loop_
_geom_bond_atom_site_label_1
_geom_bond_atom_site_label_2
_geom_bond_distance
_geom_bond_site_symmetry_2
Mn O2 1.906(2) .
Mn O2 1.906(2) 3_556
Mn N1 1.937(2) 3_556
Mn N1 1.937(2) .
O1 C2 1.376(4) .
O1 C1 1.410(4) .
O2 C7 1.301(4) .
C4 C5 1.372(5) .
C4 C3 1.395(5) .
C4 H4 0.9300 .
C3 C2 1.365(5) .
C3 H3 0.9300 .
C9 N1 1.474(4) .
C9 C10 1.514(5) .
C9 H9A 0.9700 .
C9 H9B 0.9700 .
C10 H10A 0.9700 .
C10 H10B 0.9700 .
C8 N1 1.282(4) .
C8 C6 1.435(4) .
C8 H8 0.9300 .
C2 C7 1.422(4) .
C1 H1A 0.9600 .
C1 H1B 0.9600 .
C1 H1C 0.9600 .
C5 C6 1.402(5) .
C5 H5 0.9300 .
C7 C6 1.419(4) .

loop_
_publcif_info_datablock.id
_publcif_info_datablock.publ_exptl
_publcif_info_datablock.publ_geom
_publcif_info_datablock.structure
{5e335088-0d3e-4653-bfa4-cdb96fe8e815} y y y

loop_
_publcif_info_exptl_table_extra_item
sin_theta_over_lambda_max

loop_
_publcif_info_tables.block_id
_publcif_info_tables.reference_item
{5e335088-0d3e-4653-bfa4-cdb96fe8e815} '_publcif_info_datablock.publ_exptl'

loop_
_publcif_info_cif.paper_type
EE
